data_2225886
loop_
_publ_author_name
'Abbas, Asghar'
'Hussain, Safdar'
'Hafeez, Noureen'
'Badshah, Amir'
'Hasan, Aurangzeb'
'Lo, Kong Mun'

_publ_section_title
;
 (<i>E</i>)-4-Nitrobenzaldehyde oxime
;
_journal_coeditor_code HG2672
_journal_issue 5
_journal_name_full 'Acta Crystallographica Section E'
_journal_page_first o1130
_journal_paper_doi 10.1107/S1600536810013978
_journal_volume 66
_journal_year 2010
_chemical_formula_iupac 'C7 H6 N2 O3'
_chemical_formula_moiety 'C7 H6 N2 O3'
_chemical_formula_sum 'C7 H6 N2 O3'
_chemical_formula_weight 166.14
_chemical_name_common '(<i>E</i>)-4-Nitrobenzaldehyde oxime'
_chemical_name_systematic
;
(<i>E</i>)-4-Nitrobenzaldehyde oxime
;
_space_group_IT_number 14
_symmetry_cell_setting monoclinic
_symmetry_space_group_name_Hall '-P 2yn'
_symmetry_space_group_name_H-M 'P 1 21/n 1'
_atom_sites_solution_hydrogens geom
_atom_sites_solution_primary direct
_atom_sites_solution_secondary difmap
_audit_creation_method SHELXL-97
_cell_angle_alpha 90.00
_cell_angle_beta 91.237(3)
_cell_angle_gamma 90.00
_cell_formula_units_Z 4
_cell_length_a 3.7737(2)
_cell_length_b 7.0363(3)
_cell_length_c 28.6651(14)
_cell_measurement_reflns_used 1727
_cell_measurement_temperature 296(2)
_cell_measurement_theta_max 25.08
_cell_measurement_theta_min 2.84
_cell_volume 760.96(6)
_computing_cell_refinement 'SAINT (Bruker, 2008)'
_computing_data_collection 'APEX2 (Bruker, 2008)'
_computing_data_reduction 'SAINT (Bruker, 2008)'
_computing_molecular_graphics 'X-SEED (Barbour, 2001)'
_computing_publication_material 'publCIF (Westrip, 2010)'
_computing_structure_refinement 'SHELXL97 (Sheldrick, 2008)'
_computing_structure_solution 'SHELXS97 (Sheldrick, 2008)'
_diffrn_ambient_temperature 296(2)
_diffrn_measured_fraction_theta_full 0.998
_diffrn_measured_fraction_theta_max 0.998
_diffrn_measurement_device_type 'Bruker APEXII CCD area-detector'
_diffrn_measurement_method '\w scans'
_diffrn_radiation_monochromator graphite
_diffrn_radiation_source 'fine-focus sealed tube'
_diffrn_radiation_type MoK\a
_diffrn_radiation_wavelength 0.71073
_diffrn_reflns_av_R_equivalents 0.0312
_diffrn_reflns_av_sigmaI/netI 0.0312
_diffrn_reflns_limit_h_max 4
_diffrn_reflns_limit_h_min -5
_diffrn_reflns_limit_k_max 9
_diffrn_reflns_limit_k_min -9
_diffrn_reflns_limit_l_max 37
_diffrn_reflns_limit_l_min -38
_diffrn_reflns_number 7222
_diffrn_reflns_theta_full 28.23
_diffrn_reflns_theta_max 28.23
_diffrn_reflns_theta_min 2.84
_exptl_absorpt_coefficient_mu 0.116
_exptl_absorpt_correction_T_max 0.9817
_exptl_absorpt_correction_T_min 0.9453
_exptl_absorpt_correction_type multi-scan
_exptl_absorpt_process_details '(SADABS; Sheldrick, 1996)'
_exptl_crystal_colour colorless
_exptl_crystal_density_diffrn 1.450
_exptl_crystal_density_method 'not measured'
_exptl_crystal_description block
_exptl_crystal_F_000 344
_exptl_crystal_size_max 0.49
_exptl_crystal_size_mid 0.41
_exptl_crystal_size_min 0.16
_refine_diff_density_max 0.198
_refine_diff_density_min -0.199
_refine_ls_extinction_method none
_refine_ls_goodness_of_fit_ref 1.091
_refine_ls_hydrogen_treatment constr
_refine_ls_matrix_type full
_refine_ls_number_parameters 110
_refine_ls_number_reflns 1869
_refine_ls_number_restraints 0
_refine_ls_restrained_S_all 1.091
_refine_ls_R_factor_all 0.0874
_refine_ls_R_factor_gt 0.0663
_refine_ls_shift/su_max 0.000
_refine_ls_shift/su_mean 0.000
_refine_ls_structure_factor_coef Fsqd
_refine_ls_weighting_details 'calc w=1/[\s^2^(Fo^2^)+(0.0600P)^2^+0.4350P] where P=(Fo^2^+2Fc^2^)/3'
_refine_ls_weighting_scheme calc
_refine_ls_wR_factor_gt 0.1632
_refine_ls_wR_factor_ref 0.1746
_reflns_number_gt 1340
_reflns_number_total 1869
_reflns_threshold_expression I>2sigma(I)
_cod_data_source_file hg2672.cif
_cod_data_source_block I
_cod_depositor_comments
;
The following automatic conversions were performed:
'_symmetry_cell_setting' value 'Monoclinic' changed to 'monoclinic'
according to '/home/saulius/struct/CIF-dictionaries/cif_core.dic'
dictionary named 'cif_core.dic' version 2.4.1 from 2010-06-29.

Automatic conversion script
Id: cif_fix_enum 1527 2010-12-29 10:47:43Z saulius 
;
_cod_original_sg_symbol_H-M 'P 21/n'
_cod_database_code 2225886
_cod_database_fobs_code 2225886

loop_
_symmetry_equiv_pos_as_xyz
'x, y, z'
'-x+1/2, y+1/2, -z+1/2'
'-x, -y, -z'
'x-1/2, -y-1/2, z-1/2'

loop_
_atom_site_type_symbol
_atom_site_label
_atom_site_fract_x
_atom_site_fract_y
_atom_site_fract_z
_atom_site_U_iso_or_equiv
_atom_site_adp_type
_atom_site_calc_flag
_atom_site_refinement_flags
_atom_site_occupancy
_atom_site_disorder_assembly
_atom_site_disorder_group
O O3 0.9103(8) 0.7939(3) -0.02398(6) 0.0848(8) Uani d . 1 . .
H H3 0.9673 0.8950 -0.0359 0.127 Uiso calc R 1 . .
O O2 0.2494(7) 0.1865(3) 0.14956(8) 0.0857(8) Uani d . 1 . .
N N1 0.3651(6) 0.3009(3) 0.17705(8) 0.0575(6) Uani d . 1 . .
N N2 0.8746(6) 0.8191(3) 0.02418(7) 0.0562(6) Uani d . 1 . .
C C1 0.5229(6) 0.4774(3) 0.15885(8) 0.0425(5) Uani d . 1 . .
C C2 0.5707(6) 0.4913(3) 0.11163(8) 0.0426(5) Uani d . 1 . .
H H2 0.5092 0.3912 0.0919 0.051 Uiso calc R 1 . .
C C3 0.7126(6) 0.6576(3) 0.09400(8) 0.0415(5) Uani d . 1 . .
C C7 0.7669(7) 0.6696(3) 0.04381(9) 0.0529(6) Uani d . 1 . .
H H7 0.7205 0.5629 0.0255 0.063 Uiso calc R 1 . .
C C6 0.6116(7) 0.6200(3) 0.18954(8) 0.0509(6) Uani d . 1 . .
H H6 0.5788 0.6059 0.2214 0.061 Uiso calc R 1 . .
C C5 0.7516(7) 0.7856(3) 0.17149(9) 0.0549(6) Uani d . 1 . .
H H5 0.8135 0.8850 0.1914 0.066 Uiso calc R 1 . .
C C4 0.7997(6) 0.8040(3) 0.12444(8) 0.0474(6) Uani d . 1 . .
H H4 0.8922 0.9165 0.1128 0.057 Uiso calc R 1 . .
O O1 0.3545(8) 0.2798(4) 0.21888(8) 0.1044(9) Uani d . 1 . .

loop_
_atom_site_aniso_label
_atom_site_aniso_U_11
_atom_site_aniso_U_22
_atom_site_aniso_U_33
_atom_site_aniso_U_12
_atom_site_aniso_U_13
_atom_site_aniso_U_23
O3 0.143(2) 0.0654(13) 0.0469(11) -0.0300(13) 0.0171(12) 0.0024(9)
O2 0.1130(19) 0.0472(11) 0.0966(17) -0.0354(12) -0.0037(13) 0.0100(10)
N1 0.0583(13) 0.0447(11) 0.0694(15) -0.0043(10) 0.0033(11) 0.0160(10)
N2 0.0732(15) 0.0490(11) 0.0467(11) -0.0115(10) 0.0070(10) 0.0029(9)
C1 0.0405(11) 0.0353(10) 0.0518(13) -0.0014(9) 0.0023(9) 0.0071(9)
C2 0.0467(12) 0.0318(10) 0.0491(12) -0.0054(9) -0.0020(9) -0.0028(9)
C3 0.0432(12) 0.0335(10) 0.0478(12) -0.0031(9) -0.0004(9) 0.0015(9)
C7 0.0677(16) 0.0416(12) 0.0496(14) -0.0128(11) 0.0028(11) -0.0025(10)
C6 0.0586(15) 0.0501(13) 0.0442(12) 0.0019(11) 0.0022(10) 0.0012(10)
C5 0.0706(17) 0.0410(12) 0.0528(14) -0.0082(11) -0.0034(12) -0.0077(10)
C4 0.0543(14) 0.0332(10) 0.0544(14) -0.0095(9) -0.0020(10) 0.0008(9)
O1 0.155(3) 0.0918(17) 0.0674(15) -0.0365(17) 0.0135(14) 0.0309(12)

loop_
_atom_type_symbol
_atom_type_description
_atom_type_scat_dispersion_real
_atom_type_scat_dispersion_imag
_atom_type_scat_source
C C 0.0033 0.0016 'International Tables Vol C Tables 4.2.6.8 and 6.1.1.4'
H H 0.0000 0.0000 'International Tables Vol C Tables 4.2.6.8 and 6.1.1.4'
N N 0.0061 0.0033 'International Tables Vol C Tables 4.2.6.8 and 6.1.1.4'
O O 0.0106 0.0060 'International Tables Vol C Tables 4.2.6.8 and 6.1.1.4'

loop_
_geom_angle_atom_site_label_1
_geom_angle_atom_site_label_2
_geom_angle_atom_site_label_3
_geom_angle_site_symmetry_1
_geom_angle_site_symmetry_3
_geom_angle
_geom_angle_publ_flag
N2 O3 H3 . . 109.5 ?
O2 N1 O1 . . 123.2(2) ?
O2 N1 C1 . . 118.4(2) ?
O1 N1 C1 . . 118.4(2) ?
C7 N2 O3 . . 111.8(2) ?
C6 C1 C2 . . 123.0(2) ?
C6 C1 N1 . . 118.9(2) ?
C2 C1 N1 . . 118.1(2) ?
C1 C2 C3 . . 118.63(19) ?
C1 C2 H2 . . 120.7 ?
C3 C2 H2 . . 120.7 ?
C4 C3 C2 . . 119.1(2) ?
C4 C3 C7 . . 122.78(19) ?
C2 C3 C7 . . 118.11(19) ?
N2 C7 C3 . . 122.7(2) ?
N2 C7 H7 . . 118.7 ?
C3 C7 H7 . . 118.7 ?
C1 C6 C5 . . 117.8(2) ?
C1 C6 H6 . . 121.1 ?
C5 C6 H6 . . 121.1 ?
C4 C5 C6 . . 120.4(2) ?
C4 C5 H5 . . 119.8 ?
C6 C5 H5 . . 119.8 ?
C5 C4 C3 . . 121.0(2) ?
C5 C4 H4 . . 119.5 ?
C3 C4 H4 . . 119.5 ?

loop_
_geom_bond_atom_site_label_1
_geom_bond_atom_site_label_2
_geom_bond_site_symmetry_2
_geom_bond_distance
_geom_bond_publ_flag
O3 N2 . 1.401(3) ?
O3 H3 . 0.8200 ?
O2 N1 . 1.202(3) ?
N1 O1 . 1.210(3) ?
N1 C1 . 1.477(3) ?
N2 C7 . 1.264(3) ?
C1 C6 . 1.371(3) ?
C1 C2 . 1.373(3) ?
C2 C3 . 1.387(3) ?
C2 H2 . 0.9300 ?
C3 C4 . 1.385(3) ?
C3 C7 . 1.460(3) ?
C7 H7 . 0.9300 ?
C6 C5 . 1.385(3) ?
C6 H6 . 0.9300 ?
C5 C4 . 1.371(3) ?
C5 H5 . 0.9300 ?
C4 H4 . 0.9300 ?

loop_
_geom_hbond_atom_site_label_D
_geom_hbond_atom_site_label_H
_geom_hbond_atom_site_label_A
_geom_hbond_site_symmetry_A
_geom_hbond_distance_DH
_geom_hbond_distance_HA
_geom_hbond_distance_DA
_geom_hbond_angle_DHA
_geom_hbond_publ_flag
O3 H3 N2 3_775 0.82 2.12 2.841(3) 146.2 y

loop_
_geom_torsion_atom_site_label_1
_geom_torsion_atom_site_label_2
_geom_torsion_atom_site_label_3
_geom_torsion_atom_site_label_4
_geom_torsion_site_symmetry_1
_geom_torsion_site_symmetry_2
_geom_torsion_site_symmetry_3
_geom_torsion_site_symmetry_4
_geom_torsion
_geom_torsion_publ_flag
O2 N1 C1 C6 . . . . 171.2(2) ?
O1 N1 C1 C6 . . . . -7.8(4) ?
O2 N1 C1 C2 . . . . -8.2(3) ?
O1 N1 C1 C2 . . . . 172.8(3) ?
C6 C1 C2 C3 . . . . -0.5(3) ?
N1 C1 C2 C3 . . . . 178.8(2) ?
C1 C2 C3 C4 . . . . -0.3(3) ?
C1 C2 C3 C7 . . . . 179.1(2) ?
O3 N2 C7 C3 . . . . 179.1(2) ?
C4 C3 C7 N2 . . . . -5.0(4) ?
C2 C3 C7 N2 . . . . 175.6(3) ?
C2 C1 C6 C5 . . . . 0.8(4) ?
N1 C1 C6 C5 . . . . -178.6(2) ?
C1 C6 C5 C4 . . . . -0.2(4) ?
C6 C5 C4 C3 . . . . -0.5(4) ?
C2 C3 C4 C5 . . . . 0.8(4) ?
C7 C3 C4 C5 . . . . -178.6(2) ?

loop_
_cod_related_entry_id
_cod_related_entry_database
_cod_related_entry_code
1 ChemSpider 4510308
